data_7202357
loop_
_publ_author_name
'Johnstone, Russell D. L.'
'Francis, Duncan'
'Lennie, Alistair R.'
'Marshall, William G.'
'Moggach, Stephen A.'
'Parsons, Simon'
'Pidcock, Elna'
'Warren, John E.'

_publ_section_title
;
 High-pressure polymorphism in L-serine monohydrate: identification of
 driving forces in high pressure phase transitions and possible
 implications for pressure-induced protein denaturation
;
_journal_issue 12
_journal_name_full CrystEngComm
_journal_page_first 1758
_journal_paper_doi 10.1039/b810746g
_journal_volume 10
_journal_year 2008
_chemical_absolute_configuration unk
_chemical_formula_moiety 'C3 H9 N1 O4'
_chemical_formula_sum 'C3 H9 N O4'
_chemical_formula_weight 123.11
_chemical_name_common 'Serine Monohydrate'
_space_group_IT_number 19
_symmetry_cell_setting orthorhombic
_symmetry_space_group_name_Hall 'P 2ac 2ab'
_symmetry_space_group_name_H-M 'P 21 21 21'
_atom_sites_solution_hydrogens geom
_atom_sites_solution_primary direct
_cell_angle_alpha 90
_cell_angle_beta 90
_cell_angle_gamma 90
_cell_formula_units_Z 4
_cell_length_a 9.3344(6)
_cell_length_b 11.822(3)
_cell_length_c 4.7387(3)
_cell_measurement_reflns_used 604
_cell_measurement_temperature 293
_cell_measurement_theta_max 16
_cell_measurement_theta_min 3
_cell_volume 522.92(14)
_computing_cell_refinement 'SAINT (Siemens ,1995)'
_computing_data_collection 'SMART (Siemens, 1993)'
_computing_data_reduction 'SAINT (Siemens ,1995)'
_computing_molecular_graphics 'CAMERON (Watkin et al., 1996)'
_computing_publication_material 'CRYSTALS (Betteridge et al., 2003)'
_computing_structure_refinement 'CRYSTALS (Betteridge et al., 2003)'
_computing_structure_solution 'SIR92 (Altomare et al., 1994)'
_diffrn_ambient_pressure 1000000
_diffrn_ambient_temperature 293
_diffrn_measured_fraction_theta_full 0.495
_diffrn_measured_fraction_theta_max 0.473
_diffrn_measurement_device_type 'Bruker SMART'
_diffrn_measurement_method \w
_diffrn_radiation_monochromator silicon
_diffrn_radiation_type ' synchrotron '
_diffrn_radiation_wavelength 0.48650
_diffrn_reflns_av_R_equivalents 0.0988
_diffrn_reflns_limit_h_max 11
_diffrn_reflns_limit_h_min 0
_diffrn_reflns_limit_k_max 6
_diffrn_reflns_limit_k_min 0
_diffrn_reflns_limit_l_max 5
_diffrn_reflns_limit_l_min 0
_diffrn_reflns_number 2795
_diffrn_reflns_reduction_process
;
Merged with SORTAV
R.H. Blessing, (1987) Cryst. Rev. 1, 3-58
;
_diffrn_reflns_theta_full 14.129
_diffrn_reflns_theta_max 17.662
_diffrn_reflns_theta_min 2.988
_diffrn_standards_number 0
_exptl_absorpt_coefficient_mu 0.145
_exptl_absorpt_correction_T_max 0.99
_exptl_absorpt_correction_T_min 0.26
_exptl_absorpt_correction_type multi-scan
_exptl_absorpt_process_details 'SADABS (Siemens, 1996)'
_exptl_crystal_colour colourless
_exptl_crystal_density_diffrn 1.564
_exptl_crystal_description block
_exptl_crystal_F_000 264
_exptl_crystal_recrystallization_method 'From H2O/EtOH'
_exptl_crystal_size_max 0.20
_exptl_crystal_size_mid 0.20
_exptl_crystal_size_min 0.10
_refine_diff_density_max 0.18
_refine_diff_density_min -0.19
_refine_ls_extinction_method None
_refine_ls_goodness_of_fit_ref 1.0694
_refine_ls_hydrogen_treatment refxyz
_refine_ls_matrix_type full
_refine_ls_number_parameters 100
_refine_ls_number_reflns 299
_refine_ls_number_restraints 85
_refine_ls_R_factor_all 0.0531
_refine_ls_R_factor_gt 0.0408
_refine_ls_shift/su_max 0.000145
_refine_ls_structure_factor_coef Fsqd
_refine_ls_weighting_details
;
Method=
SQRT(W) = 1/(Data with the key SIGMA(/FO/) in list 6)
;
_refine_ls_weighting_scheme sigma
_refine_ls_wR_factor_all 0.0427
_refine_ls_wR_factor_gt 0.0411
_refine_ls_wR_factor_ref 0.0427
_reflns_limit_h_max 11
_reflns_limit_h_min 0
_reflns_limit_k_max 6
_reflns_limit_k_min 0
_reflns_limit_l_max 5
_reflns_limit_l_min 0
_reflns_number_gt 256
_reflns_number_total 306
_reflns_threshold_expression I>2.0\s(I)
_oxford_diffrn_Wilson_B_factor 0.00
_oxford_diffrn_Wilson_scale 0.00
_oxford_refine_ls_scale 2.26(4)
_oxford_structure_analysis_title 'serhy1 in P2(1)2(1)2(1)'
_cod_data_source_file b810746g.txt
_cod_data_source_block x_serhyI_10kbar
_cod_depositor_comments
;
The following automatic conversions were performed:
'_symmetry_cell_setting' value 'Orthorhombic' changed to 'orthorhombic'
according to '/home/saulius/struct/CIF-dictionaries/cif_core.dic'
dictionary named 'cif_core.dic' version 2.4.1 from 2010-06-29.

Automatic conversion script
Id: cif_fix_enum 1527 2010-12-29 10:47:43Z saulius 
;
_cod_original_sg_symbol_H-M 'P 21 21 21 '
_cod_original_formula_sum 'C3 H9 N1 O4'
_cod_database_code 7202357

loop_
_symmetry_equiv_pos_as_xyz
x,y,z
x+1/2,-y+1/2,-z
-x,y+1/2,-z+1/2
-x+1/2,-y,z+1/2

loop_
_atom_site_label
_atom_site_type_symbol
_atom_site_fract_x
_atom_site_fract_y
_atom_site_fract_z
_atom_site_U_iso_or_equiv
_atom_site_occupancy
_atom_site_adp_type
_atom_site_refinement_flags_posn
_atom_site_refinement_flags_adp
_atom_site_refinement_flags_occupancy
_atom_site_disorder_assembly
_atom_site_disorder_group
_atom_site_attached_hydrogens
C1 C 0.5373(2) 0.2325(4) 0.3042(5) 0.0264 1.0000 Uani D U . . . .
C2 C 0.3998(3) 0.2490(4) 0.1372(5) 0.0303 1.0000 Uani D U . . . .
C3 C 0.3438(3) 0.3677(5) 0.1700(6) 0.0381 1.0000 Uani D U . . . .
N1 N 0.2920(2) 0.1642(5) 0.2190(5) 0.0333 1.0000 Uani D U . . . .
O1 O 0.54452(19) 0.1526(6) 0.4736(5) 0.0456 1.0000 Uani D U . . . .
O2 O 0.63545(16) 0.3031(4) 0.2597(4) 0.0310 1.0000 Uani D U . . . .
O3 O 0.32879(18) 0.3961(5) 0.4599(4) 0.0400 1.0000 Uani D U . . . .
O4 O 0.0795(2) -0.0044(5) 0.3484(5) 0.0385 1.0000 Uani D . . . . .
H1 H 0.4192(19) 0.237(2) -0.061(3) 0.0385 1.0000 Uiso D . . . . .
H2 H 0.413(2) 0.4188(19) 0.083(4) 0.0456 1.0000 Uiso D . . . . .
H3 H 0.2519(18) 0.374(2) 0.071(4) 0.0456 1.0000 Uiso D . . . . .
H4 H 0.266(2) 0.178(2) 0.393(4) 0.0517 1.0000 Uiso D . . . . .
H5 H 0.217(2) 0.170(3) 0.093(4) 0.0517 1.0000 Uiso D . . . . .
H6 H 0.335(2) 0.0967(17) 0.205(6) 0.0517 1.0000 Uiso D . . . . .
H7 H 0.260(4) 0.362(5) 0.515(8) 0.0607 1.0000 Uiso D . . . . .
H8 H 0.042(4) -0.039(6) 0.220(9) 0.0588 1.0000 Uiso D . . . . .
H9 H 0.007(3) 0.020(6) 0.424(8) 0.0588 1.0000 Uiso D . . . . .

loop_
_atom_site_aniso_label
_atom_site_aniso_U_11
_atom_site_aniso_U_22
_atom_site_aniso_U_33
_atom_site_aniso_U_23
_atom_site_aniso_U_13
_atom_site_aniso_U_12
C1 0.0215(11) 0.037(6) 0.0205(14) 0.000(3) 0.0049(10) -0.0022(17)
C2 0.0205(11) 0.052(6) 0.0186(11) 0.000(2) 0.0022(9) -0.0011(18)
C3 0.0263(13) 0.052(6) 0.0357(13) -0.006(3) -0.0015(12) 0.000(2)
N1 0.0207(10) 0.051(7) 0.0280(11) -0.002(2) -0.0008(9) -0.0028(19)
O1 0.0282(10) 0.058(7) 0.0511(15) 0.025(3) -0.0055(10) -0.0059(19)
O2 0.0247(8) 0.041(6) 0.0275(9) 0.0009(16) 0.0024(8) -0.0066(15)
O3 0.0280(10) 0.054(8) 0.0382(10) -0.009(2) 0.0078(8) -0.009(2)
O4 0.0389(12) 0.033(11) 0.0433(13) -0.007(2) -0.0056(9) 0.006(2)

loop_
_atom_type_symbol
_atom_type_scat_dispersion_real
_atom_type_scat_dispersion_imag
_atom_type_scat_Cromer_Mann_a1
_atom_type_scat_Cromer_Mann_b1
_atom_type_scat_Cromer_Mann_a2
_atom_type_scat_Cromer_Mann_b2
_atom_type_scat_Cromer_Mann_a3
_atom_type_scat_Cromer_Mann_b3
_atom_type_scat_Cromer_Mann_a4
_atom_type_scat_Cromer_Mann_b4
_atom_type_scat_Cromer_Mann_c
_atom_type_scat_source
C 0.0010 0.0010 2.3100 20.8439 1.0200 10.2075 1.5886 0.5687 0.8650 51.6512 0.2156 'International Tables Vol C 4.2.6.8 and 6.1.1.4'
H 0.0000 0.0000 0.4930 10.5109 0.3229 26.1257 0.1402 3.1424 0.0408 57.7998 0.0030 'International Tables Vol C 4.2.6.8 and 6.1.1.4'
N 0.0020 0.0010 12.2126 0.0057 3.1322 9.8933 2.0125 28.9975 1.1663 0.5826 -11.5290 'International Tables Vol C 4.2.6.8 and 6.1.1.4'
O 0.0040 0.0030 3.0485 13.2771 2.2868 5.7011 1.5463 0.3239 0.8670 32.9089 0.2508 'International Tables Vol C 4.2.6.8 and 6.1.1.4'

loop_
_geom_angle_atom_site_label_1
_geom_angle_site_symmetry_1
_geom_angle_atom_site_label_2
_geom_angle_site_symmetry_2
_geom_angle_atom_site_label_3
_geom_angle_site_symmetry_3
_geom_angle
_geom_angle_publ_flag
C2 . C1 . O1 . 118.7(2) yes
C2 . C1 . O2 . 116.3(2) yes
O1 . C1 . O2 . 125.0(2) yes
C1 . C2 . C3 . 111.0(3) yes
C1 . C2 . N1 . 110.6(2) yes
C3 . C2 . N1 . 111.7(2) yes
C1 . C2 . H1 . 109.1(11) no
C3 . C2 . H1 . 107.8(14) no
N1 . C2 . H1 . 106.3(13) no
C2 . C3 . O3 . 110.8(3) yes
C2 . C3 . H2 . 107.8(13) no
O3 . C3 . H2 . 109.0(13) no
C2 . C3 . H3 . 109.1(15) no
O3 . C3 . H3 . 110.9(11) no
H2 . C3 . H3 . 109.2(14) no
C2 . N1 . H4 . 108.2(15) no
C2 . N1 . H5 . 107.5(14) no
H4 . N1 . H5 . 112.7(14) no
C2 . N1 . H6 . 106.5(13) no
H4 . N1 . H6 . 111.1(15) no
H5 . N1 . H6 . 110.6(15) no
C3 . O3 . H7 . 106(3) no
H8 . O4 . H9 . 99(4) no

loop_
_geom_bond_atom_site_label_1
_geom_bond_site_symmetry_1
_geom_bond_atom_site_label_2
_geom_bond_site_symmetry_2
_geom_bond_distance
_geom_bond_publ_flag
C1 . C2 . 1.521(3) yes
C1 . O1 . 1.242(6) yes
C1 . O2 . 1.257(5) yes
C2 . C3 . 1.505(7) yes
C2 . N1 . 1.472(5) yes
C2 . H1 . 0.968(16) no
C3 . O3 . 1.422(4) yes
C3 . H2 . 0.976(16) no
C3 . H3 . 0.980(15) no
N1 . H4 . 0.874(16) no
N1 . H5 . 0.923(16) no
N1 . H6 . 0.894(17) no
O3 . H7 . 0.807(17) no
O4 . H8 . 0.815(17) no
O4 . H9 . 0.818(17) no

loop_
_cod_related_entry_id
_cod_related_entry_database
_cod_related_entry_code
1 ChemSpider 24770743
